data_4104155
loop_
_publ_author_name
'Dusan Hesek'
'Mijoon Lee'
'Weilie Zhang'
'Bruce C. Noll'
'Shahriar Mobashery'

_publ_contact_author_address
;University of Notre Dame
Department of Chemistry and Biochemistry
251 Nieuwland Science Hall
Notre Dame, IN 46556-5670
USA
;
_publ_contact_author_email mobashery@nd.edu
_publ_contact_author_fax 1(574)6316652
_publ_contact_author_name 'Professor Shahriar Mobashery'
_publ_contact_author_phone 1(574)6312933
_publ_section_title
;
 Total Synthesis of
 N-Acetylglucosamine-1,6-anhydro-N-acetylmuramylpentapeptide and
 Evaluation of Its Turnover by AmpD from Escherichia coli
;
_journal_name_full 'Journal of the American Chemical Society'
_journal_page_first 5187
_journal_page_last 5193
_journal_paper_doi 10.1021/ja808498m
_journal_volume 131
_journal_year 2009
_chemical_absolute_configuration ad
_chemical_compound_source synthesized
_chemical_formula_moiety 'C19 H30 O4 Si'
_chemical_formula_sum 'C19 H30 O4 Si'
_chemical_formula_weight 350.52
_chemical_name_common 4-O-benzyl-6-O-tert-butyldimethylsilyl-D-(-)-glucal
_space_group_IT_number 19
_symmetry_cell_setting orthorhombic
_symmetry_Int_Tables_number 19
_symmetry_space_group_name_Hall 'P 2ac 2ab'
_symmetry_space_group_name_H-M 'P 21 21 21'
_atom_sites_solution_hydrogens geom
_atom_sites_solution_primary direct
_atom_sites_solution_secondary difmap
_audit_creation_method SHELXL-97
_cell_angle_alpha 90.00
_cell_angle_beta 90.00
_cell_angle_gamma 90.00
_cell_formula_units_Z 4
_cell_length_a 6.6344(2)
_cell_length_b 10.9383(2)
_cell_length_c 27.1190(6)
_cell_measurement_reflns_used 9897
_cell_measurement_temperature 296(2)
_cell_measurement_theta_max 65.69
_cell_measurement_theta_min 3.26
_cell_volume 1968.00(8)
_computing_cell_refinement 'APEX2/SAINT (Bruker, 2007)'
_computing_data_collection 'APEX2 (Bruker, 2007)'
_computing_data_reduction 'SAINT/XPREP (Bruker, 2007; Sheldrick, 2008)'
_computing_molecular_graphics 'XP (Sheldrick, 2008)'
_computing_publication_material 'XCIF (Sheldrick, 2008)/enCIFer (CCDC, 2005)'
_computing_structure_refinement 'XL (Sheldrick, 2008)'
_computing_structure_solution 'XS (Sheldrick, 2008)'
_diffrn_ambient_temperature 296(2)
_diffrn_detector_area_resol_mean 8.33
_diffrn_measured_fraction_theta_full 0.972
_diffrn_measured_fraction_theta_max 0.972
_diffrn_measurement_device_type 'Bruker SMART Apex CCD area detector'
_diffrn_measurement_method '\f and \w scans'
_diffrn_radiation_monochromator graphite
_diffrn_radiation_probe x-ray
_diffrn_radiation_type CuK\a
_diffrn_radiation_wavelength 1.54178
_diffrn_reflns_av_R_equivalents 0.0271
_diffrn_reflns_av_sigmaI/netI 0.0198
_diffrn_reflns_limit_h_max 6
_diffrn_reflns_limit_h_min -7
_diffrn_reflns_limit_k_max 12
_diffrn_reflns_limit_k_min -12
_diffrn_reflns_limit_l_max 31
_diffrn_reflns_limit_l_min -30
_diffrn_reflns_number 25085
_diffrn_reflns_theta_full 66.22
_diffrn_reflns_theta_max 66.22
_diffrn_reflns_theta_min 3.26
_diffrn_source 'fine-focus sealed tube'
_diffrn_source_type 'Siemens KFFCU2K-90'
_exptl_absorpt_coefficient_mu 1.202
_exptl_absorpt_correction_T_max 0.91
_exptl_absorpt_correction_T_min 0.84
_exptl_absorpt_correction_type multi-scan
_exptl_absorpt_process_details 'Sheldrick, G. M. (2008) SADABS. University of G\"ottingen, Germany.'
_exptl_crystal_colour clear
_exptl_crystal_density_diffrn 1.183
_exptl_crystal_density_method 'not measured'
_exptl_crystal_description plate
_exptl_crystal_F_000 760
_exptl_crystal_size_max 0.44
_exptl_crystal_size_mid 0.152
_exptl_crystal_size_min 0.097
_refine_diff_density_max 0.266
_refine_diff_density_min -0.137
_refine_diff_density_rms 0.036
_refine_ls_abs_structure_details 'Flack H D (1983), Acta Cryst. A39, 876-881'
_refine_ls_abs_structure_Flack 0.03(2)
_refine_ls_extinction_method none
_refine_ls_goodness_of_fit_ref 1.055
_refine_ls_hydrogen_treatment constr
_refine_ls_matrix_type full
_refine_ls_number_parameters 223
_refine_ls_number_reflns 3313
_refine_ls_number_restraints 0
_refine_ls_restrained_S_all 1.055
_refine_ls_R_factor_all 0.0273
_refine_ls_R_factor_gt 0.0265
_refine_ls_shift/su_max 0.001
_refine_ls_shift/su_mean 0.000
_refine_ls_structure_factor_coef Fsqd
_refine_ls_weighting_details 'calc w=1/[\s^2^(Fo^2^)+(0.0393P)^2^+0.4125P] where P=(Fo^2^+2Fc^2^)/3'
_refine_ls_weighting_scheme calc
_refine_ls_wR_factor_gt 0.0683
_refine_ls_wR_factor_ref 0.0686
_reflns_number_gt 3238
_reflns_number_total 3313
_reflns_threshold_expression >2sigma(I)
_cod_data_source_file ja808498m_si_002.cif
_cod_data_source_block compound_4a
_cod_database_code 4104155

loop_
_symmetry_equiv_pos_as_xyz
'x, y, z'
'x+1/2, -y+1/2, -z'
'-x, y+1/2, -z+1/2'
'-x+1/2, -y, z+1/2'

loop_
_atom_site_label
_atom_site_type_symbol
_atom_site_fract_x
_atom_site_fract_y
_atom_site_fract_z
_atom_site_U_iso_or_equiv
_atom_site_adp_type
_atom_site_occupancy
_atom_site_symmetry_multiplicity
_atom_site_calc_flag
_atom_site_refinement_flags
Si1 Si 0.08771(6) 0.47928(3) 0.829122(14) 0.02113(11) Uani 1 1 d .
O1 O 0.46389(18) 0.36434(9) 0.95921(4) 0.0284(3) Uani 1 1 d .
O2 O 0.26111(15) 0.47269(9) 0.87324(3) 0.0222(2) Uani 1 1 d .
O3 O 0.44740(17) 0.69928(9) 0.94316(4) 0.0257(2) Uani 1 1 d .
O4 O 0.85404(17) 0.65416(10) 0.97439(4) 0.0296(3) Uani 1 1 d .
H4O H 0.8933 0.6958 0.9976 0.044 Uiso 1 1 calc R
C1 C 0.6390(3) 0.35836(14) 0.98579(5) 0.0282(4) Uani 1 1 d .
H1 H 0.6894 0.2812 0.9932 0.034 Uiso 1 1 calc R
C2 C 0.7416(2) 0.45376(14) 1.00167(5) 0.0263(3) Uani 1 1 d .
H2 H 0.8543 0.4404 1.0213 0.032 Uiso 1 1 calc R
C3 C 0.6846(2) 0.58300(14) 0.98946(5) 0.0238(3) Uani 1 1 d .
H3 H 0.6225 0.6210 1.0184 0.029 Uiso 1 1 calc R
C4 C 0.5328(2) 0.58056(13) 0.94749(5) 0.0203(3) Uani 1 1 d .
H4 H 0.6022 0.5596 0.9167 0.024 Uiso 1 1 calc R
C5 C 0.3733(2) 0.48401(13) 0.95846(5) 0.0234(3) Uani 1 1 d .
H5 H 0.3202 0.5003 0.9915 0.028 Uiso 1 1 calc R
C6 C 0.1964(2) 0.47975(15) 0.92345(5) 0.0252(3) Uani 1 1 d .
H6A H 0.1135 0.4092 0.9311 0.030 Uiso 1 1 calc R
H6B H 0.1146 0.5524 0.9279 0.030 Uiso 1 1 calc R
C7 C -0.0480(2) 0.62887(13) 0.83118(6) 0.0302(3) Uani 1 1 d .
H7A H -0.0845 0.6472 0.8646 0.045 Uiso 1 1 calc R
H7C H -0.1674 0.6241 0.8113 0.045 Uiso 1 1 calc R
H7B H 0.0384 0.6921 0.8187 0.045 Uiso 1 1 calc R
C8 C 0.2279(2) 0.46096(14) 0.76940(5) 0.0258(3) Uani 1 1 d .
C9 C 0.3924(3) 0.55860(17) 0.76512(6) 0.0403(4) Uani 1 1 d .
H9A H 0.4862 0.5496 0.7918 0.060 Uiso 1 1 calc R
H9B H 0.3321 0.6383 0.7665 0.060 Uiso 1 1 calc R
H9C H 0.4621 0.5490 0.7343 0.060 Uiso 1 1 calc R
C10 C 0.0792(3) 0.47470(17) 0.72615(6) 0.0381(4) Uani 1 1 d .
H10A H 0.0210 0.5550 0.7268 0.057 Uiso 1 1 calc R
H10B H -0.0256 0.4146 0.7291 0.057 Uiso 1 1 calc R
H10C H 0.1496 0.4630 0.6956 0.057 Uiso 1 1 calc R
C11 C 0.3258(3) 0.33428(16) 0.76653(6) 0.0347(4) Uani 1 1 d .
H11A H 0.3970 0.3264 0.7359 0.052 Uiso 1 1 calc R
H11B H 0.2232 0.2725 0.7685 0.052 Uiso 1 1 calc R
H11C H 0.4183 0.3245 0.7934 0.052 Uiso 1 1 calc R
C12 C -0.1032(3) 0.35658(14) 0.83896(6) 0.0314(4) Uani 1 1 d .
H12A H -0.0363 0.2791 0.8418 0.047 Uiso 1 1 calc R
H12B H -0.1943 0.3546 0.8115 0.047 Uiso 1 1 calc R
H12C H -0.1772 0.3729 0.8687 0.047 Uiso 1 1 calc R
C13 C 0.4152(3) 0.74328(14) 0.89409(6) 0.0380(4) Uani 1 1 d .
H13A H 0.2775 0.7267 0.8841 0.046 Uiso 1 1 calc R
H13B H 0.5046 0.7010 0.8715 0.046 Uiso 1 1 calc R
C14 C 0.4545(3) 0.87853(14) 0.89177(5) 0.0267(4) Uani 1 1 d .
C15 C 0.6395(3) 0.92596(16) 0.90655(6) 0.0316(4) Uani 1 1 d .
H15B H 0.7382 0.8741 0.9190 0.038 Uiso 1 1 calc R
C16 C 0.6770(3) 1.04967(17) 0.90284(6) 0.0392(5) Uani 1 1 d .
H16B H 0.8009 1.0809 0.9127 0.047 Uiso 1 1 calc R
C17 C 0.5300(3) 1.12743(16) 0.88444(6) 0.0401(5) Uani 1 1 d .
H17B H 0.5554 1.2108 0.8819 0.048 Uiso 1 1 calc R
C18 C 0.3460(3) 1.08094(15) 0.86989(6) 0.0354(4) Uani 1 1 d .
H18B H 0.2473 1.1330 0.8575 0.042 Uiso 1 1 calc R
C19 C 0.3085(3) 0.95662(14) 0.87369(6) 0.0291(4) Uani 1 1 d .
H19B H 0.1842 0.9256 0.8640 0.035 Uiso 1 1 calc R

loop_
_atom_site_aniso_label
_atom_site_aniso_U_11
_atom_site_aniso_U_22
_atom_site_aniso_U_33
_atom_site_aniso_U_23
_atom_site_aniso_U_13
_atom_site_aniso_U_12
Si1 0.0209(2) 0.01953(18) 0.02299(19) 0.00209(15) -0.00314(15) -0.00268(16)
O1 0.0383(7) 0.0191(5) 0.0279(5) 0.0031(4) -0.0078(5) -0.0012(5)
O2 0.0230(6) 0.0237(5) 0.0197(5) 0.0006(4) -0.0006(4) -0.0014(4)
O3 0.0360(6) 0.0180(5) 0.0230(5) -0.0014(4) -0.0030(4) 0.0052(4)
O4 0.0302(7) 0.0307(6) 0.0278(5) -0.0062(5) -0.0020(5) -0.0066(5)
C1 0.0380(10) 0.0237(8) 0.0231(7) 0.0042(6) -0.0039(7) 0.0046(6)
C2 0.0298(8) 0.0287(8) 0.0204(7) 0.0012(6) -0.0043(6) 0.0061(7)
C3 0.0262(8) 0.0255(8) 0.0197(7) -0.0030(6) 0.0002(6) 0.0000(6)
C4 0.0266(8) 0.0158(7) 0.0184(7) -0.0025(5) 0.0011(6) 0.0018(6)
C5 0.0284(8) 0.0236(7) 0.0183(6) 0.0013(5) 0.0024(6) 0.0009(6)
C6 0.0236(8) 0.0304(7) 0.0216(7) 0.0015(6) 0.0028(6) -0.0028(7)
C7 0.0284(9) 0.0259(8) 0.0364(8) 0.0019(7) -0.0062(7) 0.0028(6)
C8 0.0307(9) 0.0256(8) 0.0211(7) 0.0010(6) -0.0022(6) -0.0044(6)
C9 0.0449(11) 0.0449(10) 0.0310(8) -0.0020(7) 0.0107(8) -0.0174(8)
C10 0.0473(11) 0.0417(9) 0.0253(8) 0.0010(7) -0.0088(8) 0.0025(9)
C11 0.0371(10) 0.0383(9) 0.0286(8) -0.0031(7) -0.0005(7) 0.0055(8)
C12 0.0262(9) 0.0284(8) 0.0394(9) 0.0038(7) -0.0027(7) -0.0080(7)
C13 0.0628(13) 0.0226(8) 0.0287(8) -0.0005(6) -0.0183(9) 0.0036(8)
C14 0.0396(10) 0.0224(8) 0.0180(7) -0.0024(6) -0.0011(6) 0.0015(7)
C15 0.0331(10) 0.0383(9) 0.0234(7) -0.0057(7) 0.0014(7) 0.0018(7)
C16 0.0431(11) 0.0503(11) 0.0242(8) -0.0062(7) 0.0092(7) -0.0201(9)
C17 0.0721(15) 0.0247(9) 0.0236(8) 0.0009(6) 0.0114(8) -0.0151(9)
C18 0.0556(12) 0.0247(8) 0.0258(7) 0.0055(7) 0.0019(8) 0.0075(8)
C19 0.0366(9) 0.0274(8) 0.0232(7) 0.0010(6) -0.0042(7) -0.0008(7)

loop_
_atom_type_symbol
_atom_type_description
_atom_type_scat_dispersion_real
_atom_type_scat_dispersion_imag
_atom_type_scat_source
C C 0.0181 0.0091 'International Tables Vol C Tables 4.2.6.8 and 6.1.1.4'
H H 0.0000 0.0000 'International Tables Vol C Tables 4.2.6.8 and 6.1.1.4'
O O 0.0492 0.0322 'International Tables Vol C Tables 4.2.6.8 and 6.1.1.4'
Si Si 0.2541 0.3302 'International Tables Vol C Tables 4.2.6.8 and 6.1.1.4'

loop_
_geom_angle_atom_site_label_1
_geom_angle_atom_site_label_2
_geom_angle_atom_site_label_3
_geom_angle
O2 Si1 C12 109.63(6)
O2 Si1 C7 110.50(6)
C12 Si1 C7 107.40(8)
O2 Si1 C8 105.87(6)
C12 Si1 C8 112.52(7)
C7 Si1 C8 110.96(7)
C1 O1 C5 113.90(11)
C6 O2 Si1 118.39(9)
C4 O3 C13 116.32(11)
C3 O4 H4O 109.5
C2 C1 O1 124.91(14)
C2 C1 H1 117.5
O1 C1 H1 117.5
C1 C2 C3 122.94(14)
C1 C2 H2 118.5
C3 C2 H2 118.5
O4 C3 C2 112.24(13)
O4 C3 C4 108.49(11)
C2 C3 C4 108.41(12)
O4 C3 H3 109.2
C2 C3 H3 109.2
C4 C3 H3 109.2
O3 C4 C3 108.06(11)
O3 C4 C5 111.85(12)
C3 C4 C5 109.02(11)
O3 C4 H4 109.3
C3 C4 H4 109.3
C5 C4 H4 109.3
O1 C5 C6 107.76(12)
O1 C5 C4 110.02(12)
C6 C5 C4 115.98(12)
O1 C5 H5 107.6
C6 C5 H5 107.6
C4 C5 H5 107.6
O2 C6 C5 111.54(12)
O2 C6 H6A 109.3
C5 C6 H6A 109.3
O2 C6 H6B 109.3
C5 C6 H6B 109.3
H6A C6 H6B 108.0
Si1 C7 H7A 109.5
Si1 C7 H7C 109.5
H7A C7 H7C 109.5
Si1 C7 H7B 109.5
H7A C7 H7B 109.5
H7C C7 H7B 109.5
C9 C8 C11 108.96(14)
C9 C8 C10 109.32(13)
C11 C8 C10 108.71(13)
C9 C8 Si1 110.11(10)
C11 C8 Si1 110.49(10)
C10 C8 Si1 109.21(11)
C8 C9 H9A 109.5
C8 C9 H9B 109.5
H9A C9 H9B 109.5
C8 C9 H9C 109.5
H9A C9 H9C 109.5
H9B C9 H9C 109.5
C8 C10 H10A 109.5
C8 C10 H10B 109.5
H10A C10 H10B 109.5
C8 C10 H10C 109.5
H10A C10 H10C 109.5
H10B C10 H10C 109.5
C8 C11 H11A 109.5
C8 C11 H11B 109.5
H11A C11 H11B 109.5
C8 C11 H11C 109.5
H11A C11 H11C 109.5
H11B C11 H11C 109.5
Si1 C12 H12A 109.5
Si1 C12 H12B 109.5
H12A C12 H12B 109.5
Si1 C12 H12C 109.5
H12A C12 H12C 109.5
H12B C12 H12C 109.5
O3 C13 C14 110.11(12)
O3 C13 H13A 109.6
C14 C13 H13A 109.6
O3 C13 H13B 109.6
C14 C13 H13B 109.6
H13A C13 H13B 108.2
C19 C14 C15 119.35(15)
C19 C14 C13 120.10(16)
C15 C14 C13 120.52(16)
C16 C15 C14 120.26(17)
C16 C15 H15B 119.9
C14 C15 H15B 119.9
C15 C16 C17 120.06(18)
C15 C16 H16B 120.0
C17 C16 H16B 120.0
C18 C17 C16 119.92(16)
C18 C17 H17B 120.0
C16 C17 H17B 120.0
C17 C18 C19 119.94(17)
C17 C18 H18B 120.0
C19 C18 H18B 120.0
C14 C19 C18 120.47(17)
C14 C19 H19B 119.8
C18 C19 H19B 119.8

loop_
_geom_bond_atom_site_label_1
_geom_bond_atom_site_label_2
_geom_bond_distance
Si1 O2 1.6613(10)
Si1 C12 1.8645(16)
Si1 C7 1.8683(15)
Si1 C8 1.8785(16)
O1 C1 1.3690(19)
O1 C5 1.4406(18)
O2 C6 1.4298(17)
O3 C4 1.4217(17)
O3 C13 1.4312(19)
O4 C3 1.4272(19)
O4 H4O 0.8200
C1 C2 1.318(2)
C1 H1 0.9300
C2 C3 1.500(2)
C2 H2 0.9300
C3 C4 1.520(2)
C3 H3 0.9800
C4 C5 1.525(2)
C4 H4 0.9800
C5 C6 1.510(2)
C5 H5 0.9800
C6 H6A 0.9700
C6 H6B 0.9700
C7 H7A 0.9600
C7 H7C 0.9600
C7 H7B 0.9600
C8 C9 1.531(2)
C8 C11 1.532(2)
C8 C10 1.540(2)
C9 H9A 0.9600
C9 H9B 0.9600
C9 H9C 0.9600
C10 H10A 0.9600
C10 H10B 0.9600
C10 H10C 0.9600
C11 H11A 0.9600
C11 H11B 0.9600
C11 H11C 0.9600
C12 H12A 0.9600
C12 H12B 0.9600
C12 H12C 0.9600
C13 C14 1.504(2)
C13 H13A 0.9700
C13 H13B 0.9700
C14 C19 1.381(2)
C14 C15 1.391(2)
C15 C16 1.380(3)
C15 H15B 0.9300
C16 C17 1.387(3)
C16 H16B 0.9300
C17 C18 1.380(3)
C17 H17B 0.9300
C18 C19 1.386(2)
C18 H18B 0.9300
C19 H19B 0.9300
